data_7019858
loop_
_publ_author_name
'Boyle, Timothy J.'
'Doan, Thu Q.'
'Steele, Leigh Anna M.'
'Apblett, Christopher'
'Hoppe, Sarah M.'
'Hawthorne, Krista'
'Kalinich, Robin M.'
'Sigmund, Wolfgang M.'

_publ_section_title
;
 Tin(ii) amide/alkoxide coordination compounds for production of Sn-based
 nanowires for lithium ion battery anode materials.
;
_journal_issue 31
_journal_name_full 'Dalton transactions (Cambridge, England : 2003)'
_journal_page_first 9349
_journal_page_last 9364
_journal_paper_doi 10.1039/c2dt30772c
_journal_volume 41
_journal_year 2012
_chemical_formula_moiety 'C39 H60 O7 Sn4'
_chemical_formula_sum 'C39 H60 O7 Sn4'
_chemical_formula_weight 1115.63
_chemical_name_systematic
;
?
;
_space_group_IT_number 61
_symmetry_cell_setting orthorhombic
_symmetry_space_group_name_Hall '-P 2ac 2ab'
_symmetry_space_group_name_H-M 'P b c a'
_atom_sites_solution_hydrogens geom
_atom_sites_solution_primary direct
_atom_sites_solution_secondary difmap
_audit_creation_method SHELXL-97
_cell_angle_alpha 90.00
_cell_angle_beta 90.00
_cell_angle_gamma 90.00
_cell_formula_units_Z 8
_cell_length_a 22.7442(13)
_cell_length_b 16.4148(9)
_cell_length_c 23.7362(13)
_cell_measurement_reflns_used 9750
_cell_measurement_temperature 273(2)
_cell_measurement_theta_max 25.22
_cell_measurement_theta_min 2.34
_cell_volume 8861.7(9)
_computing_cell_refinement 'Bruker SAINT'
_computing_data_collection 'Bruker APEX2'
_computing_data_reduction 'Bruker SAINT'
_computing_molecular_graphics 'Bruker SHELXTL'
_computing_publication_material 'Bruker SHELXTL'
_computing_structure_refinement 'SHELXL-97 (Sheldrick, 2008)'
_computing_structure_solution 'SHELXS-97 (Sheldrick, 2008)'
_diffrn_ambient_temperature 273(2)
_diffrn_measured_fraction_theta_full 0.999
_diffrn_measured_fraction_theta_max 0.999
_diffrn_measurement_device_type 'Bruker APEX-II CCD'
_diffrn_measurement_method '\f and \w scans'
_diffrn_radiation_monochromator graphite
_diffrn_radiation_source 'fine-focus sealed tube'
_diffrn_radiation_type MoK\a
_diffrn_radiation_wavelength 0.71073
_diffrn_reflns_av_R_equivalents 0.0459
_diffrn_reflns_av_sigmaI/netI 0.0268
_diffrn_reflns_limit_h_max 27
_diffrn_reflns_limit_h_min -27
_diffrn_reflns_limit_k_max 19
_diffrn_reflns_limit_k_min -19
_diffrn_reflns_limit_l_max 27
_diffrn_reflns_limit_l_min -28
_diffrn_reflns_number 61596
_diffrn_reflns_theta_full 25.25
_diffrn_reflns_theta_max 25.25
_diffrn_reflns_theta_min 1.72
_exptl_absorpt_coefficient_mu 2.271
_exptl_absorpt_correction_T_max 0.7723
_exptl_absorpt_correction_T_min 0.6595
_exptl_absorpt_correction_type multi-scan
_exptl_absorpt_process_details SADABS
_exptl_crystal_colour colorless
_exptl_crystal_density_diffrn 1.672
_exptl_crystal_density_meas ?
_exptl_crystal_density_method 'not measured'
_exptl_crystal_description irregular
_exptl_crystal_F_000 4400
_exptl_crystal_size_max 0.20
_exptl_crystal_size_mid 0.15
_exptl_crystal_size_min 0.12
_refine_diff_density_max 0.978
_refine_diff_density_min -0.591
_refine_diff_density_rms 0.098
_refine_ls_extinction_method none
_refine_ls_goodness_of_fit_ref 0.810
_refine_ls_hydrogen_treatment constr
_refine_ls_matrix_type full
_refine_ls_number_parameters 433
_refine_ls_number_reflns 8018
_refine_ls_number_restraints 0
_refine_ls_restrained_S_all 0.810
_refine_ls_R_factor_all 0.0413
_refine_ls_R_factor_gt 0.0301
_refine_ls_shift/su_max 0.001
_refine_ls_shift/su_mean 0.000
_refine_ls_structure_factor_coef Fsqd
_refine_ls_weighting_details 'calc w=1/[\s^2^(Fo^2^)+(0.1000P)^2^+0.1547P] where P=(Fo^2^+2Fc^2^)/3'
_refine_ls_weighting_scheme calc
_refine_ls_wR_factor_gt 0.0938
_refine_ls_wR_factor_ref 0.1074
_reflns_number_gt 6596
_reflns_number_total 8018
_reflns_threshold_expression >2sigma(I)
_cod_data_source_file c2dt30772c.txt
_cod_data_source_block 10fb091new
_cod_depositor_comments
;
The following automatic conversions were performed:

'_symmetry_cell_setting' value 'Orthorhombic' changed to
'orthorhombic' according to
/home/saulius/struct/CIF-dictionaries/cif_core.dic dictionary named
'cif_core.dic' version 2.4.1 from 2010-06-29.

Automatic conversion script
Id: cif_fix_values 1891 2012-01-12 08:04:46Z andrius 

The following automatic conversions were performed:

'_exptl_crystal_density_meas' value 'not measured' was changed to '?'
- the value is perceived as not measured.

Automatic conversion script
Id: cif_fix_values 3008 2015-01-20 13:52:24Z robertas 
;
_cod_original_sg_symbol_Hall -P2ac2ab
_cod_original_sg_symbol_H-M Pbca
_cod_database_code 7019858

loop_
_symmetry_equiv_pos_as_xyz
'x, y, z'
'-x+1/2, -y, z+1/2'
'-x, y+1/2, -z+1/2'
'x+1/2, -y+1/2, -z'
'-x, -y, -z'
'x-1/2, y, -z-1/2'
'x, -y-1/2, z-1/2'
'-x-1/2, y-1/2, z'

loop_
_atom_site_label
_atom_site_type_symbol
_atom_site_fract_x
_atom_site_fract_y
_atom_site_fract_z
_atom_site_U_iso_or_equiv
_atom_site_adp_type
_atom_site_occupancy
_atom_site_symmetry_multiplicity
_atom_site_calc_flag
_atom_site_refinement_flags
Sn1 Sn 0.031170(12) 1.042705(17) 0.270798(13) 0.03029(10) Uani 1 1 d .
Sn2 Sn 0.155094(13) 0.910057(18) 0.276012(12) 0.03317(10) Uani 1 1 d .
Sn3 Sn 0.049867(13) 0.910203(17) 0.387377(12) 0.03157(10) Uani 1 1 d .
Sn4 Sn 0.004463(14) 0.811691(19) 0.245290(15) 0.04163(11) Uani 1 1 d .
O1 O 0.12116(13) 1.02452(17) 0.22788(12) 0.0337(7) Uani 1 1 d .
O2 O 0.13876(11) 0.84943(15) 0.36420(11) 0.0276(6) Uani 1 1 d .
O3 O -0.00953(12) 1.01591(18) 0.35613(12) 0.0356(7) Uani 1 1 d .
O4 O 0.00071(12) 0.82486(17) 0.33364(15) 0.0408(7) Uani 1 1 d .
O5 O -0.00984(14) 0.93718(18) 0.22966(14) 0.0389(7) Uani 1 1 d .
O6 O 0.09599(14) 0.82304(18) 0.23505(13) 0.0395(7) Uani 1 1 d .
O7 O 0.07823(12) 0.95195(17) 0.31018(12) 0.0344(7) Uani 1 1 d .
C1 C 0.14764(18) 1.0769(2) 0.19140(18) 0.0318(9) Uani 1 1 d .
C2 C 0.17481(19) 1.1481(3) 0.21167(19) 0.0376(10) Uani 1 1 d .
C3 C 0.2020(2) 1.1993(3) 0.1728(2) 0.0514(13) Uani 1 1 d .
H3 H 0.2206 1.2463 0.1857 0.062 Uiso 1 1 calc R
C4 C 0.2022(3) 1.1826(4) 0.1161(2) 0.0664(18) Uani 1 1 d .
H4 H 0.2208 1.2178 0.0910 0.080 Uiso 1 1 calc R
C5 C 0.1748(3) 1.1136(5) 0.0966(2) 0.0675(17) Uani 1 1 d .
H5 H 0.1746 1.1026 0.0582 0.081 Uiso 1 1 calc R
C6 C 0.1472(2) 1.0596(4) 0.1335(2) 0.0502(12) Uani 1 1 d .
C7 C 0.1180(3) 0.9825(4) 0.1122(2) 0.0708(19) Uani 1 1 d .
H7 H 0.0977 0.9568 0.1440 0.085 Uiso 1 1 calc R
C8 C 0.1610(4) 0.9224(6) 0.0892(5) 0.118(2) Uani 1 1 d .
H8A H 0.1833 0.9473 0.0594 0.177 Uiso 1 1 calc .
H8B H 0.1403 0.8760 0.0747 0.177 Uiso 1 1 calc .
H8C H 0.1872 0.9054 0.1186 0.177 Uiso 1 1 calc .
C9 C 0.0723(4) 1.0011(6) 0.0673(4) 0.118(2) Uani 1 1 d .
H9A H 0.0912 1.0250 0.0351 0.177 Uiso 1 1 calc .
H9B H 0.0438 1.0386 0.0821 0.177 Uiso 1 1 calc .
H9C H 0.0530 0.9516 0.0563 0.177 Uiso 1 1 calc .
C10 C 0.1749(2) 1.1674(3) 0.2742(2) 0.0470(12) Uani 1 1 d .
H10 H 0.1396 1.1433 0.2909 0.056 Uiso 1 1 calc R
C11 C 0.1743(3) 1.2597(4) 0.2868(3) 0.0752(13) Uani 1 1 d .
H11A H 0.2103 1.2838 0.2737 0.113 Uiso 1 1 calc .
H11B H 0.1706 1.2682 0.3266 0.113 Uiso 1 1 calc .
H11C H 0.1416 1.2846 0.2678 0.113 Uiso 1 1 calc .
C12 C 0.2285(3) 1.1296(4) 0.3030(3) 0.0752(13) Uani 1 1 d .
H12A H 0.2296 1.0722 0.2951 0.113 Uiso 1 1 calc .
H12B H 0.2258 1.1379 0.3429 0.113 Uiso 1 1 calc .
H12C H 0.2636 1.1548 0.2889 0.113 Uiso 1 1 calc .
C13 C 0.17557(17) 0.8074(2) 0.39868(16) 0.0262(8) Uani 1 1 d .
C14 C 0.15974(17) 0.7279(2) 0.41589(16) 0.0266(8) Uani 1 1 d .
C15 C 0.19780(19) 0.6851(2) 0.45101(17) 0.0332(9) Uani 1 1 d .
H15 H 0.1875 0.6329 0.4628 0.040 Uiso 1 1 calc R
C16 C 0.25063(18) 0.7184(3) 0.46885(18) 0.0367(10) Uani 1 1 d .
H16 H 0.2763 0.6883 0.4911 0.044 Uiso 1 1 calc R
C17 C 0.26436(18) 0.7968(3) 0.45296(18) 0.0346(10) Uani 1 1 d .
H17 H 0.2994 0.8196 0.4657 0.041 Uiso 1 1 calc R
C18 C 0.22796(17) 0.8431(2) 0.41872(16) 0.0275(8) Uani 1 1 d .
C19 C 0.2409(2) 0.9319(3) 0.4067(2) 0.0388(10) Uani 1 1 d .
H19 H 0.2195 0.9468 0.3724 0.047 Uiso 1 1 calc R
C20 C 0.2174(3) 0.9838(3) 0.4539(3) 0.0687(18) Uani 1 1 d .
H20A H 0.1767 0.9713 0.4600 0.103 Uiso 1 1 calc .
H20B H 0.2214 1.0403 0.4441 0.103 Uiso 1 1 calc .
H20C H 0.2392 0.9729 0.4877 0.103 Uiso 1 1 calc .
C21 C 0.3049(3) 0.9505(4) 0.3969(3) 0.073(2) Uani 1 1 d .
H21A H 0.3261 0.9456 0.4317 0.110 Uiso 1 1 calc .
H21B H 0.3089 1.0051 0.3827 0.110 Uiso 1 1 calc .
H21C H 0.3207 0.9128 0.3699 0.110 Uiso 1 1 calc .
C22 C 0.10134(18) 0.6933(2) 0.39632(18) 0.0342(10) Uani 1 1 d .
H22 H 0.0729 0.7382 0.3966 0.041 Uiso 1 1 calc R
C23 C 0.1056(2) 0.6629(3) 0.3358(2) 0.0445(11) Uani 1 1 d .
H23A H 0.1211 0.7053 0.3122 0.067 Uiso 1 1 calc .
H23B H 0.0672 0.6477 0.3226 0.067 Uiso 1 1 calc .
H23C H 0.1311 0.6164 0.3343 0.067 Uiso 1 1 calc .
C24 C 0.0767(2) 0.6267(3) 0.4347(2) 0.0510(13) Uani 1 1 d .
H24A H 0.0383 0.6111 0.4218 0.076 Uiso 1 1 calc .
H24B H 0.0741 0.6469 0.4726 0.076 Uiso 1 1 calc .
H24C H 0.1023 0.5802 0.4338 0.076 Uiso 1 1 calc .
C25 C -0.04549(18) 1.0669(3) 0.38559(17) 0.0307(9) Uani 1 1 d .
C26 C -0.10680(18) 1.0554(3) 0.38301(18) 0.0326(9) Uani 1 1 d .
C27 C -0.1432(2) 1.1072(3) 0.4137(2) 0.0413(11) Uani 1 1 d .
H27 H -0.1837 1.1002 0.4121 0.050 Uiso 1 1 calc R
C28 C -0.1201(2) 1.1685(3) 0.4464(2) 0.0472(12) Uani 1 1 d .
H28 H -0.1451 1.2027 0.4666 0.057 Uiso 1 1 calc R
C29 C -0.0599(2) 1.1793(3) 0.4494(2) 0.0471(12) Uani 1 1 d .
H29 H -0.0447 1.2203 0.4722 0.057 Uiso 1 1 calc R
C30 C -0.02166(19) 1.1294(3) 0.41870(18) 0.0376(10) Uani 1 1 d .
C31 C 0.0445(2) 1.1418(4) 0.4236(2) 0.0521(14) Uani 1 1 d .
H31 H 0.0630 1.1098 0.3936 0.063 Uiso 1 1 calc R
C32 C 0.0684(3) 1.1109(4) 0.4788(3) 0.0675(16) Uani 1 1 d .
H32A H 0.0518 1.1419 0.5092 0.101 Uiso 1 1 calc .
H32B H 0.1104 1.1168 0.4791 0.101 Uiso 1 1 calc .
H32C H 0.0583 1.0545 0.4832 0.101 Uiso 1 1 calc .
C33 C 0.0623(3) 1.2298(5) 0.4150(3) 0.0925(17) Uani 1 1 d .
H33A H 0.0472 1.2624 0.4453 0.139 Uiso 1 1 calc .
H33B H 0.0466 1.2492 0.3799 0.139 Uiso 1 1 calc .
H33C H 0.1044 1.2338 0.4142 0.139 Uiso 1 1 calc .
C34 C -0.13325(19) 0.9872(3) 0.3478(2) 0.0403(10) Uani 1 1 d .
H34 H -0.1008 0.9554 0.3318 0.048 Uiso 1 1 calc R
C35 C -0.1697(3) 1.0210(5) 0.2990(3) 0.0925(17) Uani 1 1 d .
H35A H -0.1839 0.9768 0.2763 0.139 Uiso 1 1 calc .
H35B H -0.1457 1.0563 0.2765 0.139 Uiso 1 1 calc .
H35C H -0.2025 1.0511 0.3137 0.139 Uiso 1 1 calc .
C36 C -0.1698(4) 0.9308(4) 0.3835(3) 0.090(2) Uani 1 1 d .
H36A H -0.2039 0.9594 0.3970 0.135 Uiso 1 1 calc .
H36B H -0.1470 0.9123 0.4150 0.135 Uiso 1 1 calc .
H36C H -0.1820 0.8849 0.3614 0.135 Uiso 1 1 calc .
C37 C -0.0435(2) 0.7740(3) 0.3606(3) 0.0565(14) Uani 1 1 d .
H37A H -0.0741 0.8078 0.3757 0.085 Uiso 1 1 calc .
H37B H -0.0256 0.7434 0.3905 0.085 Uiso 1 1 calc .
H37C H -0.0599 0.7372 0.3334 0.085 Uiso 1 1 calc .
C38 C -0.0512(3) 0.9516(3) 0.1857(3) 0.0702(19) Uani 1 1 d .
H38A H -0.0609 0.9010 0.1677 0.105 Uiso 1 1 calc .
H38B H -0.0344 0.9881 0.1585 0.105 Uiso 1 1 calc .
H38C H -0.0862 0.9754 0.2013 0.105 Uiso 1 1 calc .
C39 C 0.1215(3) 0.7639(3) 0.1968(2) 0.0593(15) Uani 1 1 d .
H39A H 0.0929 0.7226 0.1883 0.089 Uiso 1 1 calc .
H39B H 0.1552 0.7392 0.2142 0.089 Uiso 1 1 calc .
H39C H 0.1332 0.7906 0.1627 0.089 Uiso 1 1 calc .

loop_
_atom_site_aniso_label
_atom_site_aniso_U_11
_atom_site_aniso_U_22
_atom_site_aniso_U_33
_atom_site_aniso_U_23
_atom_site_aniso_U_13
_atom_site_aniso_U_12
Sn1 0.02919(17) 0.02449(16) 0.03719(18) 0.00174(12) -0.00334(12) 0.00472(11)
Sn2 0.02586(17) 0.04084(19) 0.03280(18) -0.00586(12) 0.00158(11) 0.00855(12)
Sn3 0.03274(18) 0.03133(17) 0.03064(17) 0.00262(12) 0.00412(11) 0.00057(12)
Sn4 0.0447(2) 0.02853(19) 0.0517(2) -0.00295(13) -0.01652(15) 0.00102(13)
O1 0.0282(15) 0.0346(16) 0.0383(17) 0.0023(13) 0.0063(12) 0.0018(12)
O2 0.0225(13) 0.0281(14) 0.0321(14) 0.0024(12) -0.0044(11) 0.0033(11)
O3 0.0293(15) 0.0448(17) 0.0325(16) 0.0004(14) 0.0039(12) 0.0130(13)
O4 0.0351(16) 0.0343(16) 0.053(2) 0.0053(14) -0.0060(14) -0.0042(13)
O5 0.0387(17) 0.0320(17) 0.0459(19) -0.0003(14) -0.0161(14) 0.0015(14)
O6 0.0446(18) 0.0356(17) 0.0383(17) -0.0111(13) -0.0060(14) 0.0085(15)
O7 0.0317(15) 0.0366(16) 0.0349(16) 0.0084(13) 0.0114(13) 0.0137(12)
C1 0.029(2) 0.034(2) 0.033(2) 0.0056(18) 0.0061(17) 0.0064(17)
C2 0.031(2) 0.039(2) 0.044(2) 0.004(2) 0.0062(19) 0.0057(19)
C3 0.041(3) 0.040(3) 0.072(4) 0.015(3) 0.011(3) 0.000(2)
C4 0.068(4) 0.074(4) 0.057(4) 0.036(3) 0.028(3) 0.027(3)
C5 0.063(4) 0.103(5) 0.037(3) 0.013(3) 0.016(3) 0.012(4)
C6 0.040(3) 0.076(3) 0.035(3) -0.004(3) 0.004(2) 0.008(3)
C7 0.051(3) 0.117(5) 0.045(3) -0.027(3) 0.005(3) -0.023(4)
C8 0.084(4) 0.134(5) 0.135(6) -0.056(5) -0.025(4) 0.020(4)
C9 0.084(4) 0.134(5) 0.135(6) -0.056(5) -0.025(4) 0.020(4)
C10 0.040(3) 0.055(3) 0.046(3) -0.010(2) 0.011(2) -0.014(2)
C11 0.087(3) 0.069(3) 0.069(3) -0.019(2) -0.012(2) 0.008(3)
C12 0.087(3) 0.069(3) 0.069(3) -0.019(2) -0.012(2) 0.008(3)
C13 0.027(2) 0.0264(19) 0.025(2) -0.0021(16) 0.0013(15) 0.0072(16)
C14 0.028(2) 0.0229(19) 0.029(2) -0.0028(16) 0.0028(16) 0.0040(16)
C15 0.046(3) 0.0231(19) 0.031(2) -0.0007(17) -0.0002(18) 0.0054(18)
C16 0.043(3) 0.037(2) 0.030(2) -0.0046(19) -0.0077(18) 0.013(2)
C17 0.030(2) 0.040(2) 0.034(2) -0.0098(19) -0.0066(17) 0.0036(18)
C18 0.028(2) 0.030(2) 0.0247(19) -0.0051(16) -0.0031(16) 0.0023(16)
C19 0.041(3) 0.036(2) 0.040(3) 0.001(2) -0.008(2) -0.014(2)
C20 0.073(4) 0.025(2) 0.108(5) -0.013(3) 0.032(4) -0.006(2)
C21 0.058(4) 0.051(3) 0.111(6) -0.010(3) 0.034(4) -0.011(3)
C22 0.031(2) 0.026(2) 0.046(3) 0.0020(18) -0.0025(18) 0.0012(17)
C23 0.048(3) 0.035(2) 0.050(3) 0.000(2) -0.016(2) -0.005(2)
C24 0.049(3) 0.033(2) 0.071(4) 0.004(2) 0.005(3) -0.006(2)
C25 0.027(2) 0.036(2) 0.029(2) -0.0011(18) 0.0037(16) 0.0076(17)
C26 0.026(2) 0.034(2) 0.038(2) 0.0011(18) 0.0025(17) 0.0079(18)
C27 0.033(2) 0.050(3) 0.041(3) 0.002(2) 0.011(2) 0.011(2)
C28 0.050(3) 0.051(3) 0.041(3) -0.006(2) 0.014(2) 0.017(2)
C29 0.056(3) 0.049(3) 0.037(3) -0.010(2) 0.005(2) -0.001(2)
C30 0.031(2) 0.052(3) 0.030(2) -0.004(2) 0.0018(17) -0.003(2)
C31 0.040(3) 0.077(4) 0.039(3) -0.017(3) 0.005(2) -0.017(3)
C32 0.046(3) 0.084(4) 0.072(4) -0.004(3) -0.010(3) 0.007(3)
C33 0.098(4) 0.090(4) 0.090(4) 0.016(3) -0.039(3) -0.024(3)
C34 0.030(2) 0.042(2) 0.049(3) -0.003(2) -0.0011(19) 0.001(2)
C35 0.098(4) 0.090(4) 0.090(4) 0.016(3) -0.039(3) -0.024(3)
C36 0.097(6) 0.072(4) 0.102(6) -0.004(4) 0.004(5) -0.038(4)
C37 0.035(3) 0.056(3) 0.078(4) 0.010(3) -0.003(2) -0.013(2)
C38 0.081(4) 0.041(3) 0.088(5) -0.002(3) -0.051(4) 0.015(3)
C39 0.080(4) 0.052(3) 0.047(3) -0.019(3) -0.002(3) 0.020(3)

loop_
_atom_type_symbol
_atom_type_description
_atom_type_scat_dispersion_real
_atom_type_scat_dispersion_imag
_atom_type_scat_source
C C 0.0033 0.0016 'International Tables Vol C Tables 4.2.6.8 and 6.1.1.4'
H H 0.0000 0.0000 'International Tables Vol C Tables 4.2.6.8 and 6.1.1.4'
O O 0.0106 0.0060 'International Tables Vol C Tables 4.2.6.8 and 6.1.1.4'
Sn Sn -0.6537 1.4246 'International Tables Vol C Tables 4.2.6.8 and 6.1.1.4'

loop_
_geom_angle_atom_site_label_1
_geom_angle_atom_site_label_2
_geom_angle_atom_site_label_3
_geom_angle
O7 Sn1 O5 81.48(12)
O7 Sn1 O3 70.53(10)
O5 Sn1 O3 94.06(12)
O7 Sn1 O1 69.24(10)
O5 Sn1 O1 94.50(11)
O3 Sn1 O1 136.98(10)
O7 Sn2 O6 82.57(12)
O7 Sn2 O1 68.92(10)
O6 Sn2 O1 96.02(11)
O7 Sn2 O2 69.75(10)
O6 Sn2 O2 91.28(10)
O1 Sn2 O2 136.60(9)
O7 Sn3 O4 81.67(12)
O7 Sn3 O3 69.47(10)
O4 Sn3 O3 89.72(11)
O7 Sn3 O2 70.08(10)
O4 Sn3 O2 91.81(10)
O3 Sn3 O2 138.83(9)
O6 Sn4 O4 98.38(11)
O6 Sn4 O5 92.61(12)
O4 Sn4 O5 93.91(12)
C1 O1 Sn1 126.3(2)
C1 O1 Sn2 132.4(2)
Sn1 O1 Sn2 100.47(11)
C13 O2 Sn3 127.7(2)
C13 O2 Sn2 130.9(2)
Sn3 O2 Sn2 99.62(9)
C25 O3 Sn1 125.7(3)
C25 O3 Sn3 130.1(3)
Sn1 O3 Sn3 101.11(10)
C37 O4 Sn4 114.0(3)
C37 O4 Sn3 117.5(3)
Sn4 O4 Sn3 128.39(14)
C38 O5 Sn4 113.0(3)
C38 O5 Sn1 118.4(3)
Sn4 O5 Sn1 128.60(14)
C39 O6 Sn4 114.1(3)
C39 O6 Sn2 118.0(3)
Sn4 O6 Sn2 127.87(14)
Sn2 O7 Sn1 120.49(13)
Sn2 O7 Sn3 120.55(13)
Sn1 O7 Sn3 118.80(13)
O1 C1 C6 119.5(4)
O1 C1 C2 120.1(4)
C6 C1 C2 120.4(4)
C3 C2 C1 118.1(4)
C3 C2 C10 121.3(4)
C1 C2 C10 120.6(4)
C4 C3 C2 121.9(5)
C4 C3 H3 119.0
C2 C3 H3 119.0
C5 C4 C3 119.5(5)
C5 C4 H4 120.3
C3 C4 H4 120.3
C4 C5 C6 121.2(5)
C4 C5 H5 119.4
C6 C5 H5 119.4
C5 C6 C1 118.9(5)
C5 C6 C7 121.2(5)
C1 C6 C7 119.9(5)
C8 C7 C6 112.7(5)
C8 C7 C9 109.0(6)
C6 C7 C9 111.5(6)
C8 C7 H7 107.9
C6 C7 H7 107.9
C9 C7 H7 107.9
C7 C8 H8A 109.5
C7 C8 H8B 109.5
H8A C8 H8B 109.5
C7 C8 H8C 109.5
H8A C8 H8C 109.5
H8B C8 H8C 109.5
C7 C9 H9A 109.5
C7 C9 H9B 109.5
H9A C9 H9B 109.5
C7 C9 H9C 109.5
H9A C9 H9C 109.5
H9B C9 H9C 109.5
C2 C10 C12 110.7(4)
C2 C10 C11 113.2(4)
C12 C10 C11 108.6(4)
C2 C10 H10 108.0
C12 C10 H10 108.0
C11 C10 H10 108.0
C10 C11 H11A 109.5
C10 C11 H11B 109.5
H11A C11 H11B 109.5
C10 C11 H11C 109.5
H11A C11 H11C 109.5
H11B C11 H11C 109.5
C10 C12 H12A 109.5
C10 C12 H12B 109.5
H12A C12 H12B 109.5
C10 C12 H12C 109.5
H12A C12 H12C 109.5
H12B C12 H12C 109.5
O2 C13 C18 120.9(3)
O2 C13 C14 119.0(3)
C18 C13 C14 120.1(4)
C15 C14 C13 118.7(4)
C15 C14 C22 122.6(4)
C13 C14 C22 118.7(3)
C16 C15 C14 121.5(4)
C16 C15 H15 119.3
C14 C15 H15 119.3
C17 C16 C15 118.8(4)
C17 C16 H16 120.6
C15 C16 H16 120.6
C16 C17 C18 122.5(4)
C16 C17 H17 118.8
C18 C17 H17 118.8
C17 C18 C13 118.3(4)
C17 C18 C19 121.4(4)
C13 C18 C19 120.0(3)
C20 C19 C21 110.1(4)
C20 C19 C18 109.6(4)
C21 C19 C18 114.4(4)
C20 C19 H19 107.5
C21 C19 H19 107.5
C18 C19 H19 107.5
C19 C20 H20A 109.5
C19 C20 H20B 109.5
H20A C20 H20B 109.5
C19 C20 H20C 109.5
H20A C20 H20C 109.5
H20B C20 H20C 109.5
C19 C21 H21A 109.5
C19 C21 H21B 109.5
H21A C21 H21B 109.5
C19 C21 H21C 109.5
H21A C21 H21C 109.5
H21B C21 H21C 109.5
C14 C22 C23 110.9(4)
C14 C22 C24 113.9(4)
C23 C22 C24 110.5(4)
C14 C22 H22 107.1
C23 C22 H22 107.1
C24 C22 H22 107.1
C22 C23 H23A 109.5
C22 C23 H23B 109.5
H23A C23 H23B 109.5
C22 C23 H23C 109.5
H23A C23 H23C 109.5
H23B C23 H23C 109.5
C22 C24 H24A 109.5
C22 C24 H24B 109.5
H24A C24 H24B 109.5
C22 C24 H24C 109.5
H24A C24 H24C 109.5
H24B C24 H24C 109.5
O3 C25 C30 120.3(4)
O3 C25 C26 119.3(4)
C30 C25 C26 120.3(4)
C27 C26 C25 118.9(4)
C27 C26 C34 120.1(4)
C25 C26 C34 120.9(4)
C28 C27 C26 121.1(4)
C28 C27 H27 119.5
C26 C27 H27 119.5
C27 C28 C29 120.0(4)
C27 C28 H28 120.0
C29 C28 H28 120.0
C28 C29 C30 120.9(5)
C28 C29 H29 119.5
C30 C29 H29 119.5
C29 C30 C25 118.7(4)
C29 C30 C31 119.8(4)
C25 C30 C31 121.5(4)
C32 C31 C33 110.0(5)
C32 C31 C30 112.3(4)
C33 C31 C30 112.4(5)
C32 C31 H31 107.3
C33 C31 H31 107.3
C30 C31 H31 107.3
C31 C32 H32A 109.5
C31 C32 H32B 109.5
H32A C32 H32B 109.5
C31 C32 H32C 109.5
H32A C32 H32C 109.5
H32B C32 H32C 109.5
C31 C33 H33A 109.5
C31 C33 H33B 109.5
H33A C33 H33B 109.5
C31 C33 H33C 109.5
H33A C33 H33C 109.5
H33B C33 H33C 109.5
C36 C34 C26 111.2(5)
C36 C34 C35 110.4(5)
C26 C34 C35 111.3(4)
C36 C34 H34 107.9
C26 C34 H34 107.9
C35 C34 H34 107.9
C34 C35 H35A 109.5
C34 C35 H35B 109.5
H35A C35 H35B 109.5
C34 C35 H35C 109.5
H35A C35 H35C 109.5
H35B C35 H35C 109.5
C34 C36 H36A 109.5
C34 C36 H36B 109.5
H36A C36 H36B 109.5
C34 C36 H36C 109.5
H36A C36 H36C 109.5
H36B C36 H36C 109.5
O4 C37 H37A 109.5
O4 C37 H37B 109.5
H37A C37 H37B 109.5
O4 C37 H37C 109.5
H37A C37 H37C 109.5
H37B C37 H37C 109.5
O5 C38 H38A 109.5
O5 C38 H38B 109.5
H38A C38 H38B 109.5
O5 C38 H38C 109.5
H38A C38 H38C 109.5
H38B C38 H38C 109.5
O6 C39 H39A 109.5
O6 C39 H39B 109.5
H39A C39 H39B 109.5
O6 C39 H39C 109.5
H39A C39 H39C 109.5
H39B C39 H39C 109.5

loop_
_geom_bond_atom_site_label_1
_geom_bond_atom_site_label_2
_geom_bond_distance
Sn1 O7 2.059(3)
Sn1 O5 2.196(3)
Sn1 O3 2.270(3)
Sn1 O1 2.306(3)
Sn2 O7 2.046(3)
Sn2 O6 2.189(3)
Sn2 O1 2.331(3)
Sn2 O2 2.347(3)
Sn3 O7 2.060(3)
Sn3 O4 2.200(3)
Sn3 O3 2.321(3)
Sn3 O2 2.321(3)
Sn4 O6 2.104(3)
Sn4 O4 2.110(3)
Sn4 O5 2.118(3)
O1 C1 1.361(5)
O2 C13 1.359(5)
O3 C25 1.363(5)
O4 C37 1.455(6)
O5 C38 1.424(6)
O6 C39 1.450(5)
C1 C6 1.403(7)
C1 C2 1.406(6)
C2 C3 1.393(6)
C2 C10 1.517(6)
C3 C4 1.376(8)
C3 H3 0.9300
C4 C5 1.373(9)
C4 H4 0.9300
C5 C6 1.395(8)
C5 H5 0.9300
C6 C7 1.518(8)
C7 C8 1.493(10)
C7 C9 1.519(10)
C7 H7 0.9800
C8 H8A 0.9600
C8 H8B 0.9600
C8 H8C 0.9600
C9 H9A 0.9600
C9 H9B 0.9600
C9 H9C 0.9600
C10 C12 1.528(8)
C10 C11 1.545(8)
C10 H10 0.9800
C11 H11A 0.9600
C11 H11B 0.9600
C11 H11C 0.9600
C12 H12A 0.9600
C12 H12B 0.9600
C12 H12C 0.9600
C13 C18 1.410(5)
C13 C14 1.414(5)
C14 C15 1.392(5)
C14 C22 1.518(6)
C15 C16 1.386(6)
C15 H15 0.9300
C16 C17 1.377(6)
C16 H16 0.9300
C17 C18 1.387(6)
C17 H17 0.9300
C18 C19 1.514(5)
C19 C20 1.505(7)
C19 C21 1.506(7)
C19 H19 0.9800
C20 H20A 0.9600
C20 H20B 0.9600
C20 H20C 0.9600
C21 H21A 0.9600
C21 H21B 0.9600
C21 H21C 0.9600
C22 C23 1.525(6)
C22 C24 1.530(6)
C22 H22 0.9800
C23 H23A 0.9600
C23 H23B 0.9600
C23 H23C 0.9600
C24 H24A 0.9600
C24 H24B 0.9600
C24 H24C 0.9600
C25 C30 1.402(6)
C25 C26 1.408(6)
C26 C27 1.392(6)
C26 C34 1.521(6)
C27 C28 1.374(7)
C27 H27 0.9300
C28 C29 1.382(7)
C28 H28 0.9300
C29 C30 1.401(6)
C29 H29 0.9300
C30 C31 1.522(6)
C31 C32 1.506(8)
C31 C33 1.515(9)
C31 H31 0.9800
C32 H32A 0.9600
C32 H32B 0.9600
C32 H32C 0.9600
C33 H33A 0.9600
C33 H33B 0.9600
C33 H33C 0.9600
C34 C36 1.506(8)
C34 C35 1.529(8)
C34 H34 0.9800
C35 H35A 0.9600
C35 H35B 0.9600
C35 H35C 0.9600
C36 H36A 0.9600
C36 H36B 0.9600
C36 H36C 0.9600
C37 H37A 0.9600
C37 H37B 0.9600
C37 H37C 0.9600
C38 H38A 0.9600
C38 H38B 0.9600
C38 H38C 0.9600
C39 H39A 0.9600
C39 H39B 0.9600
C39 H39C 0.9600
